data_4312980
loop_
_publ_author_name
'Anastassiya V. Makarycheva-Mikhailova'
'Nadezhda A. Bokach'
'Vadim Yu. Kukushkin'
'Paul F. Kelly'
'Liam M. Gilby'
'Maxim L. Kuznetsov'
'Kathryn E. Holmes'
'Matti Haukka'
'Jonathan Parr'
'Julia M. Stonehouse'
'Mark R. J. Elsegood'
'Armando J. L. Pombeiro'

_publ_section_title
;
 Platinum(IV)-Mediated Nitrile-Sulfimide Coupling: A Route to
 Heterodiazadienes
;
_journal_name_full 'Inorganic Chemistry'
_journal_page_first 301
_journal_page_last 311
_journal_paper_doi 10.1021/ic025960w
_journal_volume 42
_journal_year 2003
_chemical_formula_sum 'C30 H32 Cl4 N4 Pt S2'
_chemical_formula_weight 849.61
_chemical_name_systematic
;
 ?
;
_space_group_IT_number 14
_symmetry_cell_setting monoclinic
_symmetry_space_group_name_Hall '-P 2ybc'
_symmetry_space_group_name_H-M 'P 1 21/c 1'
_atom_sites_solution_hydrogens 'geom except NH coords freely refined'
_atom_sites_solution_primary direct
_atom_sites_solution_secondary difmap
_audit_creation_method SHELXL-97
_cell_angle_alpha 90.00
_cell_angle_beta 93.362(2)
_cell_angle_gamma 90.00
_cell_formula_units_Z 2
_cell_length_a 10.9307(4)
_cell_length_b 12.7847(5)
_cell_length_c 11.8655(5)
_cell_measurement_reflns_used 10482
_cell_measurement_temperature 150(2)
_cell_measurement_theta_max 29.07
_cell_measurement_theta_min 2.34
_cell_volume 1655.30(11)
_computing_cell_refinement 'Bruker SAINT'
_computing_data_collection 'Bruker SMART'
_computing_data_reduction 'Bruker SAINT'
_computing_molecular_graphics 'Bruker SHELXTL'
_computing_publication_material 'Bruker SHELXTL and local programs'
_computing_structure_refinement 'Bruker SHELXTL'
_computing_structure_solution 'Bruker SHELXTL'
_diffrn_ambient_temperature 150(2)
_diffrn_measured_fraction_theta_full 0.998
_diffrn_measured_fraction_theta_max 0.912
_diffrn_measurement_device_type 'Bruker SMART 1000 CCD diffractometer'
_diffrn_measurement_method '\w rotation with narrow frames'
_diffrn_radiation_monochromator graphite
_diffrn_radiation_source 'sealed tube'
_diffrn_radiation_type MoK\a
_diffrn_radiation_wavelength 0.71073
_diffrn_reflns_av_R_equivalents 0.0148
_diffrn_reflns_av_sigmaI/netI 0.0136
_diffrn_reflns_limit_h_max 14
_diffrn_reflns_limit_h_min -14
_diffrn_reflns_limit_k_max 16
_diffrn_reflns_limit_k_min -16
_diffrn_reflns_limit_l_max 16
_diffrn_reflns_limit_l_min -15
_diffrn_reflns_number 14404
_diffrn_reflns_theta_full 26.00
_diffrn_reflns_theta_max 29.03
_diffrn_reflns_theta_min 1.87
_diffrn_standards_decay_% 0
_diffrn_standards_number 0
_exptl_absorpt_coefficient_mu 4.714
_exptl_absorpt_correction_T_max 0.501
_exptl_absorpt_correction_T_min 0.167
_exptl_absorpt_correction_type multi-scan
_exptl_crystal_colour orange
_exptl_crystal_density_diffrn 1.705
_exptl_crystal_density_method 'not measured'
_exptl_crystal_description block
_exptl_crystal_F_000 836
_exptl_crystal_size_max 0.59
_exptl_crystal_size_mid 0.27
_exptl_crystal_size_min 0.17
_refine_diff_density_max 0.753
_refine_diff_density_min -0.591
_refine_diff_density_rms 0.064
_refine_ls_extinction_coef 0.00012(9)
_refine_ls_extinction_expression Fc^*^=kFc[1+0.001xFc^2^\l^3^/sin(2\q)]^-1/4^
_refine_ls_extinction_method SHELXL
_refine_ls_goodness_of_fit_ref 1.055
_refine_ls_hydrogen_treatment mixed
_refine_ls_matrix_type full
_refine_ls_number_parameters 192
_refine_ls_number_reflns 4022
_refine_ls_number_restraints 0
_refine_ls_restrained_S_all 1.055
_refine_ls_R_factor_all 0.0172
_refine_ls_R_factor_gt 0.0138
_refine_ls_shift/su_max 0.002
_refine_ls_shift/su_mean 0.000
_refine_ls_structure_factor_coef Fsqd
_refine_ls_weighting_details 'calc w=1/[\s^2^(Fo^2^)+(0.0137P)^2^+1.1428P] where P=(Fo^2^+2Fc^2^)/3'
_refine_ls_weighting_scheme calc
_refine_ls_wR_factor_gt 0.0323
_refine_ls_wR_factor_ref 0.0339
_reflns_number_gt 3575
_reflns_number_total 4022
_reflns_threshold_expression I>2\s(I)
_cod_data_source_file ic025960w-2_s2_3.cif
_cod_data_source_block structure_3
_cod_database_code 4312980

loop_
_symmetry_equiv_pos_as_xyz
'x, y, z'
'-x, y+1/2, -z+1/2'
'-x, -y, -z'
'x, -y-1/2, z-1/2'

loop_
_atom_site_label
_atom_site_type_symbol
_atom_site_fract_x
_atom_site_fract_y
_atom_site_fract_z
_atom_site_U_iso_or_equiv
_atom_site_adp_type
_atom_site_occupancy
_atom_site_symmetry_multiplicity
_atom_site_calc_flag
_atom_site_refinement_flags
_atom_site_disorder_assembly
_atom_site_disorder_group
C1 C 0.60391(16) 0.34515(15) 0.76179(15) 0.0253(4) Uani 1 1 d . . .
C2 C 0.55627(19) 0.42307(18) 0.69029(18) 0.0354(4) Uani 1 1 d . . .
H2 H 0.6036 0.4832 0.6750 0.042 Uiso 1 1 calc R . .
C3 C 0.4386(2) 0.4116(2) 0.6415(2) 0.0428(5) Uani 1 1 d . . .
H3 H 0.4040 0.4648 0.5936 0.051 Uiso 1 1 calc R . .
C4 C 0.3719(2) 0.32313(19) 0.6626(2) 0.0422(5) Uani 1 1 d . . .
H4 H 0.2916 0.3153 0.6285 0.051 Uiso 1 1 calc R . .
C5 C 0.4203(2) 0.24578(18) 0.7326(2) 0.0430(5) Uani 1 1 d . . .
H5 H 0.3736 0.1849 0.7460 0.052 Uiso 1 1 calc R . .
C6 C 0.53797(19) 0.25647(16) 0.7842(2) 0.0364(5) Uani 1 1 d . . .
H6 H 0.5716 0.2039 0.8335 0.044 Uiso 1 1 calc R . .
C7 C 0.75515(17) 0.47014(14) 0.90190(15) 0.0232(3) Uani 1 1 d . . .
C8 C 0.84981(19) 0.54170(16) 0.89416(17) 0.0320(4) Uani 1 1 d . . .
H8 H 0.9100 0.5324 0.8405 0.038 Uiso 1 1 calc R . .
C9 C 0.8548(2) 0.62739(17) 0.96660(19) 0.0393(5) Uani 1 1 d . . .
H9 H 0.9186 0.6774 0.9622 0.047 Uiso 1 1 calc R . .
C10 C 0.7675(2) 0.63985(16) 1.04453(17) 0.0352(4) Uani 1 1 d . . .
H10 H 0.7718 0.6982 1.0941 0.042 Uiso 1 1 calc R . .
C11 C 0.67346(19) 0.56781(17) 1.05113(18) 0.0348(4) Uani 1 1 d . . .
H11 H 0.6136 0.5772 1.1052 0.042 Uiso 1 1 calc R . .
C12 C 0.66614(19) 0.48227(16) 0.97942(18) 0.0308(4) Uani 1 1 d . . .
H12 H 0.6015 0.4330 0.9833 0.037 Uiso 1 1 calc R . .
S1 S 0.76013(4) 0.35722(3) 0.81486(4) 0.02172(9) Uani 1 1 d . . .
N1 N 0.77797(14) 0.26350(12) 0.90829(12) 0.0236(3) Uani 1 1 d . . .
C13 C 0.86642(15) 0.19257(13) 0.88877(14) 0.0193(3) Uani 1 1 d . . .
C14 C 0.92671(17) 0.18271(14) 0.77889(14) 0.0238(4) Uani 1 1 d . . .
H14A H 0.9953 0.1322 0.7878 0.029 Uiso 1 1 calc R . .
H14B H 0.9610 0.2513 0.7584 0.029 Uiso 1 1 calc R . .
C15 C 0.8362(2) 0.14582(17) 0.68390(16) 0.0345(4) Uani 1 1 d . . .
H15A H 0.7957 0.0816 0.7072 0.041 Uiso 1 1 calc R . .
H15B H 0.8804 0.1320 0.6159 0.041 Uiso 1 1 calc R . .
H15C H 0.7745 0.2002 0.6677 0.041 Uiso 1 1 calc R . .
N2 N 0.89457(13) 0.12906(11) 0.97283(12) 0.0204(3) Uani 1 1 d . . .
H2A H 0.854(2) 0.1429(18) 1.0264(19) 0.031 Uiso 1 1 d . . .
Pt1 Pt 1.0000 0.0000 1.0000 0.01561(3) Uani 1 2 d S . .
Cl1 Cl 1.17335(4) 0.07115(3) 0.92453(4) 0.02404(9) Uani 1 1 d . . .
Cl2 Cl 1.06087(4) 0.07544(3) 1.17204(3) 0.02310(8) Uani 1 1 d . . .

loop_
_atom_site_aniso_label
_atom_site_aniso_U_11
_atom_site_aniso_U_22
_atom_site_aniso_U_33
_atom_site_aniso_U_23
_atom_site_aniso_U_13
_atom_site_aniso_U_12
C1 0.0237(9) 0.0261(9) 0.0255(9) -0.0030(7) -0.0033(7) 0.0051(7)
C2 0.0327(10) 0.0368(11) 0.0358(11) 0.0080(9) -0.0058(8) 0.0035(9)
C3 0.0370(12) 0.0496(14) 0.0401(12) 0.0063(10) -0.0129(9) 0.0100(10)
C4 0.0283(10) 0.0494(14) 0.0472(13) -0.0152(10) -0.0116(9) 0.0073(10)
C5 0.0322(11) 0.0319(11) 0.0638(15) -0.0074(10) -0.0064(10) -0.0030(9)
C6 0.0316(10) 0.0274(10) 0.0494(12) 0.0012(9) -0.0064(9) 0.0031(8)
C7 0.0258(9) 0.0197(8) 0.0236(9) 0.0013(7) -0.0032(7) 0.0052(7)
C8 0.0348(10) 0.0297(10) 0.0319(10) 0.0006(8) 0.0068(8) -0.0029(9)
C9 0.0466(12) 0.0292(11) 0.0425(12) -0.0029(9) 0.0053(10) -0.0111(9)
C10 0.0457(12) 0.0256(10) 0.0339(10) -0.0052(8) -0.0014(9) 0.0026(9)
C11 0.0350(10) 0.0346(11) 0.0351(11) -0.0063(9) 0.0051(8) 0.0058(9)
C12 0.0273(10) 0.0302(10) 0.0349(11) -0.0035(8) 0.0017(8) 0.0007(8)
S1 0.0222(2) 0.0204(2) 0.0222(2) 0.00170(16) -0.00173(15) 0.00452(16)
N1 0.0262(7) 0.0222(7) 0.0223(7) 0.0043(6) 0.0007(6) 0.0077(6)
C13 0.0199(8) 0.0166(8) 0.0209(8) -0.0016(6) -0.0030(6) -0.0001(6)
C14 0.0277(9) 0.0219(8) 0.0218(8) 0.0028(7) 0.0034(7) 0.0055(7)
C15 0.0448(12) 0.0365(11) 0.0214(9) -0.0039(8) -0.0044(8) 0.0126(9)
N2 0.0232(7) 0.0188(7) 0.0194(7) -0.0004(5) 0.0017(6) 0.0058(6)
Pt1 0.01675(5) 0.01388(5) 0.01596(5) 0.00009(3) -0.00108(3) 0.00146(3)
Cl1 0.02025(19) 0.0261(2) 0.0258(2) 0.00239(16) 0.00089(15) -0.00218(16)
Cl2 0.0276(2) 0.02119(19) 0.02002(19) -0.00306(15) -0.00276(15) 0.00004(16)

loop_
_atom_type_symbol
_atom_type_description
_atom_type_scat_dispersion_real
_atom_type_scat_dispersion_imag
_atom_type_scat_source
C C 0.0033 0.0016 'International Tables Vol C Tables 4.2.6.8 and 6.1.1.4'
H H 0.0000 0.0000 'International Tables Vol C Tables 4.2.6.8 and 6.1.1.4'
N N 0.0061 0.0033 'International Tables Vol C Tables 4.2.6.8 and 6.1.1.4'
S S 0.1246 0.1234 'International Tables Vol C Tables 4.2.6.8 and 6.1.1.4'
Cl Cl 0.1484 0.1585 'International Tables Vol C Tables 4.2.6.8 and 6.1.1.4'
Pt Pt -1.7033 8.3905 'International Tables Vol C Tables 4.2.6.8 and 6.1.1.4'

loop_
_geom_angle_atom_site_label_1
_geom_angle_atom_site_label_2
_geom_angle_atom_site_label_3
_geom_angle
_geom_angle_site_symmetry_1
_geom_angle_site_symmetry_3
_geom_angle_publ_flag
C6 C1 C2 121.75(18) . . ?
C6 C1 S1 120.10(15) . . ?
C2 C1 S1 117.91(15) . . ?
C3 C2 C1 118.9(2) . . ?
C4 C3 C2 120.0(2) . . ?
C3 C4 C5 120.7(2) . . ?
C4 C5 C6 120.4(2) . . ?
C1 C6 C5 118.3(2) . . ?
C12 C7 C8 121.67(18) . . ?
C12 C7 S1 121.53(15) . . ?
C8 C7 S1 116.64(15) . . ?
C7 C8 C9 118.69(19) . . ?
C10 C9 C8 120.2(2) . . ?
C9 C10 C11 120.45(19) . . ?
C12 C11 C10 120.4(2) . . ?
C11 C12 C7 118.59(19) . . ?
N1 S1 C7 101.98(8) . . ?
N1 S1 C1 104.38(9) . . ?
C7 S1 C1 102.30(8) . . ?
C13 N1 S1 115.60(12) . . ?
N2 C13 N1 115.03(15) . . ?
N2 C13 C14 120.97(15) . . ?
N1 C13 C14 123.97(15) . . ?
C13 C14 C15 111.60(15) . . ?
C13 N2 Pt1 137.06(12) . . ?
N2 Pt1 N2 180.0 . 3_757 ?
N2 Pt1 Cl2 93.86(4) . 3_757 ?
N2 Pt1 Cl2 86.14(4) 3_757 3_757 ?
N2 Pt1 Cl2 86.14(4) . . ?
N2 Pt1 Cl2 93.86(4) 3_757 . ?
Cl2 Pt1 Cl2 180.0 3_757 . ?
N2 Pt1 Cl1 95.09(4) . . ?
N2 Pt1 Cl1 84.91(4) 3_757 . ?
Cl2 Pt1 Cl1 91.255(15) 3_757 . ?
Cl2 Pt1 Cl1 88.745(15) . . ?
N2 Pt1 Cl1 84.91(4) . 3_757 ?
N2 Pt1 Cl1 95.09(4) 3_757 3_757 ?
Cl2 Pt1 Cl1 88.745(15) 3_757 3_757 ?
Cl2 Pt1 Cl1 91.255(15) . 3_757 ?
Cl1 Pt1 Cl1 180.000(11) . 3_757 ?

loop_
_geom_bond_atom_site_label_1
_geom_bond_atom_site_label_2
_geom_bond_distance
_geom_bond_site_symmetry_2
_geom_bond_publ_flag
C1 C6 1.378(3) . ?
C1 C2 1.390(3) . ?
C1 S1 1.7917(18) . ?
C2 C3 1.387(3) . ?
C3 C4 1.376(3) . ?
C4 C5 1.378(3) . ?
C5 C6 1.398(3) . ?
C7 C12 1.386(3) . ?
C7 C8 1.388(3) . ?
C7 S1 1.7778(19) . ?
C8 C9 1.392(3) . ?
C9 C10 1.376(3) . ?
C10 C11 1.386(3) . ?
C11 C12 1.385(3) . ?
S1 N1 1.6362(15) . ?
N1 C13 1.355(2) . ?
C13 N2 1.309(2) . ?
C13 C14 1.500(2) . ?
C14 C15 1.530(3) . ?
N2 Pt1 2.0276(14) . ?
Pt1 N2 2.0276(14) 3_757 ?
Pt1 Cl2 2.3196(4) 3_757 ?
Pt1 Cl2 2.3196(4) . ?
Pt1 Cl1 2.3279(4) . ?
Pt1 Cl1 2.3279(4) 3_757 ?
